data_4319039
loop_
_publ_author_name
'Paraskevas Aslanidis'
'Philip J. Cox'
'Savvas Divanidis'
'Athanassios C. Tsipis'

_publ_contact_author_address
;
School of Pharmacy
The Robert Gordon University
Schoolhill
Aberdeen, AB10 1FR
Scotland
;
_publ_contact_author_email p.j.cox@rgu.ac.uk
_publ_contact_author_fax '(01224) 262555'
_publ_contact_author_name 'Philip J. Cox'
_publ_contact_author_phone '(01224) 262535'
_publ_section_title
;
 Copper(I) Halide Complexes with 1,3-Propanebis(diphenylphosphine) and
 Heterocyclic Thione Ligands: Crystal and Electronic Structures (DFT) of
 [CuCl(pymtH)(dppp)], [CuBr(pymtH)(dppp)], and [Cu(\m-I)(dppp)]2
;
_journal_name_full 'Inorganic Chemistry'
_journal_page_first 6875
_journal_page_last 6886
_journal_paper_doi 10.1021/ic025896i
_journal_volume 41
_journal_year 2002
_chemical_formula_sum 'C31 H30 Br Cu N2 P2 S'
_chemical_formula_weight 668.02
_chemical_name_common '[CuBr(pymtH)(dppp)]'
_chemical_name_systematic
;
 ?
;
_space_group_IT_number 2
_symmetry_cell_setting triclinic
_symmetry_space_group_name_Hall '-P 1'
_symmetry_space_group_name_H-M 'P -1'
_atom_sites_solution_hydrogens geom
_atom_sites_solution_primary direct
_atom_sites_solution_secondary difmap
_audit_creation_method SHELXL-97
_cell_angle_alpha 76.8225(7)
_cell_angle_beta 85.0994(7)
_cell_angle_gamma 67.3809(8)
_cell_formula_units_Z 2
_cell_length_a 9.9021(2)
_cell_length_b 10.0952(2)
_cell_length_c 16.2210(4)
_cell_measurement_reflns_used 11013
_cell_measurement_temperature 120(2)
_cell_measurement_theta_max 27.48
_cell_measurement_theta_min 2.91
_cell_volume 1457.37(6)
_computing_cell_refinement 'DENZO and COLLECT'
_computing_data_collection
;
DENZO (Otwinowski and Minor, 1997), COLLECT (Hooft, 1998)
;
_computing_data_reduction 'DENZO and COLLECT'
_computing_molecular_graphics 'ORTEP-3 (Farrugia, 1997)'
_computing_structure_refinement 'SHELXL-97 (Sheldrick, 1997)'
_computing_structure_solution 'SIR97 (Altomare et al.,1999)'
_diffrn_ambient_temperature 120(2)
_diffrn_detector_area_resol_mean 9.091
_diffrn_measured_fraction_theta_full 0.925
_diffrn_measured_fraction_theta_max 0.925
_diffrn_measurement_device_type
;
Enraf Nonius KappaCCD area detector
;
_diffrn_measurement_method
; 
Phi and Omega scans to fill Ewald sphere 
;
_diffrn_radiation_monochromator graphite
_diffrn_radiation_source
;
Enraf Nonius FR591 rotating anode
;
_diffrn_radiation_type MoK\a
_diffrn_radiation_wavelength 0.71073
_diffrn_reflns_av_R_equivalents 0.0454
_diffrn_reflns_av_sigmaI/netI 0.0449
_diffrn_reflns_limit_h_max 12
_diffrn_reflns_limit_h_min -12
_diffrn_reflns_limit_k_max 12
_diffrn_reflns_limit_k_min -11
_diffrn_reflns_limit_l_max 21
_diffrn_reflns_limit_l_min -20
_diffrn_reflns_number 19077
_diffrn_reflns_theta_full 27.47
_diffrn_reflns_theta_max 27.47
_diffrn_reflns_theta_min 3.02
_diffrn_standards_decay_% none
_exptl_absorpt_coefficient_mu 2.326
_exptl_absorpt_correction_T_max 0.8358
_exptl_absorpt_correction_T_min 0.4881
_exptl_absorpt_correction_type multi-scan
_exptl_absorpt_process_details
;
using multiple and symmetry-related data measurements via the program
SORTAV (Blessing, 1995, 1997)
;
_exptl_crystal_colour orange
_exptl_crystal_density_diffrn 1.522
_exptl_crystal_density_method 'not measured'
_exptl_crystal_description rod
_exptl_crystal_F_000 680
_exptl_crystal_size_max 0.36
_exptl_crystal_size_mid 0.12
_exptl_crystal_size_min 0.08
_refine_diff_density_max 0.846
_refine_diff_density_min -1.011
_refine_diff_density_rms 0.103
_refine_ls_extinction_method none
_refine_ls_goodness_of_fit_ref 1.023
_refine_ls_hydrogen_treatment mixed
_refine_ls_matrix_type full
_refine_ls_number_parameters 346
_refine_ls_number_reflns 6178
_refine_ls_number_restraints 0
_refine_ls_restrained_S_all 1.023
_refine_ls_R_factor_all 0.0442
_refine_ls_R_factor_gt 0.0365
_refine_ls_shift/su_max 0.001
_refine_ls_shift/su_mean 0.000
_refine_ls_structure_factor_coef Fsqd
_refine_ls_weighting_details 'calc w=1/[\s^2^(Fo^2^)+(0.0643P)^2^+0.6153P] where P=(Fo^2^+2Fc^2^)/3'
_refine_ls_weighting_scheme calc
_refine_ls_wR_factor_gt 0.0955
_refine_ls_wR_factor_ref 0.1015
_reflns_number_gt 5383
_reflns_number_total 6178
_reflns_threshold_expression >2sigma(I)
_cod_data_source_file ic025896i-3_s1_3.cif
_cod_data_source_block greekb
_cod_depositor_comments
;
The following automatic conversions were performed:

'_symmetry_cell_setting' value 'Triclinic' changed to 'triclinic'
according to the built-in table from CIF Core dictionary named
'cif_core.dic' version 2.4.1 from 2010-06-29.

Automatic conversion script
Id: cif_fix_values 1646 2011-03-28 12:23:43Z adriana 
;
_cod_original_cell_volume 1457.37(5)
_cod_database_code 4319039

loop_
_symmetry_equiv_pos_as_xyz
'x, y, z'
'-x, -y, -z'

loop_
_atom_site_label
_atom_site_type_symbol
_atom_site_fract_x
_atom_site_fract_y
_atom_site_fract_z
_atom_site_U_iso_or_equiv
_atom_site_adp_type
_atom_site_occupancy
_atom_site_symmetry_multiplicity
_atom_site_calc_flag
_atom_site_refinement_flags
_atom_site_disorder_assembly
_atom_site_disorder_group
Cu1 Cu 0.84824(3) 0.59603(3) 0.732705(18) 0.01443(9) Uani 1 1 d . . .
Br1 Br 0.77675(2) 0.60737(3) 0.584004(15) 0.01844(9) Uani 1 1 d . . .
S1 S 1.08353(6) 0.58043(7) 0.74222(4) 0.01718(14) Uani 1 1 d . . .
P1 P 0.64597(6) 0.76518(7) 0.77769(4) 0.01341(14) Uani 1 1 d . . .
P2 P 0.80971(6) 0.38824(7) 0.79560(4) 0.01355(14) Uani 1 1 d . . .
N1 N 1.2986(2) 0.6143(2) 0.64187(14) 0.0201(4) Uani 1 1 d . . .
N2 N 1.0817(2) 0.6568(2) 0.57353(13) 0.0180(4) Uani 1 1 d . . .
H1 H 0.993(3) 0.647(3) 0.5792(18) 0.022 Uiso 1 1 d . . .
C1 C 1.1591(3) 0.6194(3) 0.64689(16) 0.0167(5) Uani 1 1 d . . .
C2 C 1.3509(3) 0.6516(3) 0.56587(17) 0.0239(6) Uani 1 1 d . . .
H2 H 1.4484 0.6481 0.5627 0.029 Uiso 1 1 calc R . .
C3 C 1.2733(3) 0.6954(3) 0.49053(17) 0.0275(6) Uani 1 1 d . . .
H3 H 1.3139 0.7247 0.4376 0.033 Uiso 1 1 calc R . .
C4 C 1.1353(3) 0.6940(3) 0.49670(16) 0.0232(6) Uani 1 1 d . . .
H4 H 1.0780 0.7190 0.4473 0.028 Uiso 1 1 calc R . .
C5 C 0.9080(3) 0.2257(3) 0.75160(14) 0.0146(5) Uani 1 1 d . . .
C6 C 1.0552(3) 0.1977(3) 0.73154(17) 0.0219(5) Uani 1 1 d . . .
H6 H 1.0988 0.2614 0.7418 0.026 Uiso 1 1 calc R . .
C7 C 1.1385(3) 0.0776(3) 0.69682(19) 0.0270(6) Uani 1 1 d . . .
H7 H 1.2385 0.0593 0.6837 0.032 Uiso 1 1 calc R . .
C8 C 1.0754(3) -0.0154(3) 0.68138(18) 0.0250(6) Uani 1 1 d . . .
H8 H 1.1323 -0.0976 0.6577 0.030 Uiso 1 1 calc R . .
C9 C 0.9292(3) 0.0114(3) 0.70043(17) 0.0225(5) Uani 1 1 d . . .
H9 H 0.8860 -0.0525 0.6899 0.027 Uiso 1 1 calc R . .
C10 C 0.8460(3) 0.1317(3) 0.73501(16) 0.0196(5) Uani 1 1 d . . .
H10 H 0.7457 0.1502 0.7475 0.024 Uiso 1 1 calc R . .
C11 C 0.8321(2) 0.3205(3) 0.91047(15) 0.0151(5) Uani 1 1 d . . .
C12 C 0.8297(3) 0.1846(3) 0.95248(16) 0.0188(5) Uani 1 1 d . . .
H12 H 0.8228 0.1189 0.9209 0.023 Uiso 1 1 calc R . .
C13 C 0.8374(3) 0.1447(3) 1.04064(16) 0.0207(5) Uani 1 1 d . . .
H13 H 0.8376 0.0512 1.0689 0.025 Uiso 1 1 calc R . .
C14 C 0.8448(3) 0.2422(3) 1.08738(16) 0.0214(5) Uani 1 1 d . . .
H14 H 0.8476 0.2160 1.1475 0.026 Uiso 1 1 calc R . .
C15 C 0.8479(3) 0.3764(3) 1.04622(16) 0.0227(6) Uani 1 1 d . . .
H15 H 0.8530 0.4427 1.0780 0.027 Uiso 1 1 calc R . .
C16 C 0.8437(3) 0.4153(3) 0.95771(16) 0.0202(5) Uani 1 1 d . . .
H16 H 0.8487 0.5067 0.9296 0.024 Uiso 1 1 calc R . .
C17 C 0.6153(2) 0.4244(3) 0.78236(15) 0.0155(5) Uani 1 1 d . . .
H17A H 0.5928 0.4498 0.7211 0.019 Uiso 1 1 calc R . .
H17B H 0.5976 0.3334 0.8072 0.019 Uiso 1 1 calc R . .
C18 C 0.5106(3) 0.5489(3) 0.82366(16) 0.0167(5) Uani 1 1 d . . .
H18A H 0.4132 0.5416 0.8290 0.020 Uiso 1 1 calc R . .
H18B H 0.5464 0.5332 0.8816 0.020 Uiso 1 1 calc R . .
C19 C 0.4917(2) 0.7052(3) 0.77685(16) 0.0169(5) Uani 1 1 d . . .
H19A H 0.4055 0.7743 0.8012 0.020 Uiso 1 1 calc R . .
H19B H 0.4681 0.7158 0.7170 0.020 Uiso 1 1 calc R . .
C20 C 0.6545(3) 0.7872(3) 0.88517(15) 0.0156(5) Uani 1 1 d . . .
C21 C 0.5504(3) 0.7779(3) 0.94767(16) 0.0194(5) Uani 1 1 d . . .
H21 H 0.4660 0.7638 0.9344 0.023 Uiso 1 1 calc R . .
C22 C 0.5701(3) 0.7890(3) 1.02935(17) 0.0247(6) Uani 1 1 d . . .
H22 H 0.4987 0.7827 1.0714 0.030 Uiso 1 1 calc R . .
C23 C 0.6934(3) 0.8093(3) 1.05008(16) 0.0224(5) Uani 1 1 d . . .
H23 H 0.7074 0.8150 1.1062 0.027 Uiso 1 1 calc R . .
C24 C 0.7958(3) 0.8212(3) 0.98760(16) 0.0200(5) Uani 1 1 d . . .
H24 H 0.8790 0.8376 1.0007 0.024 Uiso 1 1 calc R . .
C25 C 0.7771(3) 0.8092(3) 0.90631(15) 0.0163(5) Uani 1 1 d . . .
H25 H 0.8486 0.8160 0.8644 0.020 Uiso 1 1 calc R . .
C26 C 0.5610(2) 0.9555(3) 0.71901(15) 0.0152(5) Uani 1 1 d . . .
C27 C 0.4954(3) 1.0742(3) 0.75867(16) 0.0174(5) Uani 1 1 d . . .
H27 H 0.4998 1.0586 0.8186 0.021 Uiso 1 1 calc R . .
C28 C 0.4238(3) 1.2148(3) 0.71122(16) 0.0193(5) Uani 1 1 d . . .
H28 H 0.3802 1.2950 0.7386 0.023 Uiso 1 1 calc R . .
C29 C 0.4158(3) 1.2381(3) 0.62366(16) 0.0204(5) Uani 1 1 d . . .
H29 H 0.3653 1.3338 0.5912 0.024 Uiso 1 1 calc R . .
C30 C 0.4820(3) 1.1207(3) 0.58386(16) 0.0223(5) Uani 1 1 d . . .
H30 H 0.4763 1.1362 0.5240 0.027 Uiso 1 1 calc R . .
C31 C 0.5564(3) 0.9813(3) 0.63098(16) 0.0196(5) Uani 1 1 d . . .
H31 H 0.6049 0.9024 0.6030 0.024 Uiso 1 1 calc R . .

loop_
_atom_site_aniso_label
_atom_site_aniso_U_11
_atom_site_aniso_U_22
_atom_site_aniso_U_33
_atom_site_aniso_U_23
_atom_site_aniso_U_13
_atom_site_aniso_U_12
Cu1 0.01082(15) 0.01426(17) 0.01769(16) -0.00334(12) 0.00104(11) -0.00440(11)
Br1 0.01449(13) 0.02252(16) 0.01849(14) -0.00548(10) -0.00203(9) -0.00609(10)
S1 0.0125(3) 0.0222(3) 0.0174(3) -0.0039(2) -0.0006(2) -0.0072(2)
P1 0.0100(3) 0.0139(3) 0.0154(3) -0.0033(2) -0.0007(2) -0.0032(2)
P2 0.0107(3) 0.0131(3) 0.0166(3) -0.0025(2) -0.0005(2) -0.0043(2)
N1 0.0162(10) 0.0215(12) 0.0249(11) -0.0060(9) 0.0000(8) -0.0089(9)
N2 0.0144(10) 0.0221(12) 0.0192(10) -0.0040(8) -0.0008(8) -0.0087(8)
C1 0.0161(12) 0.0118(12) 0.0230(12) -0.0060(9) -0.0006(9) -0.0048(9)
C2 0.0181(13) 0.0267(15) 0.0296(14) -0.0077(11) 0.0047(11) -0.0112(11)
C3 0.0254(14) 0.0401(18) 0.0225(13) -0.0074(12) 0.0062(11) -0.0192(13)
C4 0.0242(13) 0.0300(16) 0.0178(12) -0.0038(11) 0.0010(10) -0.0136(11)
C5 0.0162(11) 0.0109(12) 0.0141(11) 0.0015(9) -0.0015(9) -0.0043(9)
C6 0.0155(12) 0.0195(14) 0.0340(15) -0.0105(11) 0.0021(10) -0.0078(10)
C7 0.0144(12) 0.0201(14) 0.0453(17) -0.0092(12) 0.0040(11) -0.0048(10)
C8 0.0238(13) 0.0158(13) 0.0348(15) -0.0101(11) 0.0043(11) -0.0050(10)
C9 0.0224(13) 0.0200(14) 0.0289(14) -0.0088(11) 0.0029(11) -0.0108(10)
C10 0.0148(12) 0.0208(14) 0.0248(13) -0.0056(10) 0.0008(10) -0.0081(10)
C11 0.0103(11) 0.0162(12) 0.0171(11) -0.0023(9) -0.0002(9) -0.0039(9)
C12 0.0140(11) 0.0197(13) 0.0223(13) -0.0046(10) 0.0008(9) -0.0060(9)
C13 0.0131(12) 0.0229(14) 0.0225(13) 0.0025(10) 0.0002(10) -0.0070(10)
C14 0.0106(11) 0.0310(15) 0.0186(12) -0.0026(10) 0.0005(9) -0.0050(10)
C15 0.0191(13) 0.0235(14) 0.0221(13) -0.0101(11) -0.0038(10) -0.0005(10)
C16 0.0181(12) 0.0161(13) 0.0225(13) 0.0009(10) -0.0066(10) -0.0036(9)
C17 0.0137(11) 0.0137(12) 0.0201(12) -0.0017(9) -0.0010(9) -0.0071(9)
C18 0.0125(11) 0.0182(13) 0.0206(12) -0.0055(10) 0.0019(9) -0.0068(9)
C19 0.0106(11) 0.0175(13) 0.0222(12) -0.0048(10) -0.0018(9) -0.0043(9)
C20 0.0112(11) 0.0151(12) 0.0188(12) -0.0034(9) 0.0002(9) -0.0033(9)
C21 0.0154(12) 0.0230(14) 0.0217(12) -0.0066(10) 0.0036(9) -0.0091(10)
C22 0.0221(13) 0.0342(16) 0.0195(13) -0.0087(11) 0.0094(10) -0.0127(11)
C23 0.0230(13) 0.0280(15) 0.0163(12) -0.0077(10) 0.0011(10) -0.0083(11)
C24 0.0163(12) 0.0209(14) 0.0230(13) -0.0066(10) -0.0050(10) -0.0052(10)
C25 0.0129(11) 0.0168(12) 0.0176(12) -0.0035(9) 0.0012(9) -0.0042(9)
C26 0.0097(10) 0.0163(12) 0.0195(12) -0.0034(9) -0.0007(9) -0.0049(9)
C27 0.0142(11) 0.0190(13) 0.0181(12) -0.0045(9) 0.0002(9) -0.0051(9)
C28 0.0140(11) 0.0144(13) 0.0284(13) -0.0058(10) -0.0027(10) -0.0028(9)
C29 0.0171(12) 0.0149(13) 0.0270(13) -0.0011(10) -0.0032(10) -0.0048(9)
C30 0.0266(14) 0.0205(14) 0.0174(12) -0.0003(10) -0.0037(10) -0.0076(11)
C31 0.0207(13) 0.0173(13) 0.0200(12) -0.0057(10) 0.0007(10) -0.0053(10)

loop_
_atom_type_symbol
_atom_type_description
_atom_type_scat_dispersion_real
_atom_type_scat_dispersion_imag
_atom_type_scat_source
C C 0.0033 0.0016 'International Tables Vol C Tables 4.2.6.8 and 6.1.1.4'
H H 0.0000 0.0000 'International Tables Vol C Tables 4.2.6.8 and 6.1.1.4'
N N 0.0061 0.0033 'International Tables Vol C Tables 4.2.6.8 and 6.1.1.4'
P P 0.1023 0.0942 'International Tables Vol C Tables 4.2.6.8 and 6.1.1.4'
S S 0.1246 0.1234 'International Tables Vol C Tables 4.2.6.8 and 6.1.1.4'
Br Br -0.2901 2.4595 'International Tables Vol C Tables 4.2.6.8 and 6.1.1.4'
Cu Cu 0.3201 1.2651 'International Tables Vol C Tables 4.2.6.8 and 6.1.1.4'

loop_
_geom_angle_atom_site_label_1
_geom_angle_atom_site_label_2
_geom_angle_atom_site_label_3
_geom_angle
_geom_angle_site_symmetry_1
_geom_angle_site_symmetry_3
_geom_angle_publ_flag
P1 Cu1 P2 99.59(2) . . ?
P1 Cu1 S1 125.52(2) . . ?
P2 Cu1 S1 114.65(2) . . ?
P1 Cu1 Br1 102.553(19) . . ?
P2 Cu1 Br1 96.775(19) . . ?
S1 Cu1 Br1 113.245(19) . . ?
C1 S1 Cu1 113.13(9) . . ?
C20 P1 C26 102.61(11) . . ?
C20 P1 C19 105.62(11) . . ?
C26 P1 C19 99.28(11) . . ?
C20 P1 Cu1 115.69(8) . . ?
C26 P1 Cu1 123.53(8) . . ?
C19 P1 Cu1 107.77(8) . . ?
C5 P2 C11 104.38(11) . . ?
C5 P2 C17 104.62(11) . . ?
C11 P2 C17 101.31(11) . . ?
C5 P2 Cu1 116.71(8) . . ?
C11 P2 Cu1 119.99(8) . . ?
C17 P2 Cu1 107.80(8) . . ?
C2 N1 C1 117.9(2) . . ?
C4 N2 C1 123.1(2) . . ?
N1 C1 N2 118.7(2) . . ?
N1 C1 S1 120.23(19) . . ?
N2 C1 S1 121.04(18) . . ?
N1 C2 C3 124.7(2) . . ?
C4 C3 C2 116.4(2) . . ?
N2 C4 C3 119.1(2) . . ?
C10 C5 C6 118.6(2) . . ?
C10 C5 P2 124.81(18) . . ?
C6 C5 P2 116.58(18) . . ?
C7 C6 C5 120.7(2) . . ?
C8 C7 C6 119.9(2) . . ?
C7 C8 C9 120.1(2) . . ?
C8 C9 C10 119.9(2) . . ?
C9 C10 C5 120.8(2) . . ?
C16 C11 C12 119.2(2) . . ?
C16 C11 P2 117.18(19) . . ?
C12 C11 P2 123.56(19) . . ?
C13 C12 C11 120.3(2) . . ?
C12 C13 C14 120.0(2) . . ?
C15 C14 C13 120.0(2) . . ?
C14 C15 C16 120.1(2) . . ?
C11 C16 C15 120.4(2) . . ?
C18 C17 P2 113.71(16) . . ?
C19 C18 C17 115.9(2) . . ?
C18 C19 P1 118.26(16) . . ?
C21 C20 C25 118.7(2) . . ?
C21 C20 P1 124.42(19) . . ?
C25 C20 P1 116.85(18) . . ?
C22 C21 C20 120.2(2) . . ?
C21 C22 C23 120.7(2) . . ?
C24 C23 C22 119.1(2) . . ?
C25 C24 C23 120.3(2) . . ?
C24 C25 C20 120.9(2) . . ?
C31 C26 C27 118.8(2) . . ?
C31 C26 P1 118.09(18) . . ?
C27 C26 P1 123.03(19) . . ?
C28 C27 C26 120.5(2) . . ?
C29 C28 C27 120.0(2) . . ?
C30 C29 C28 119.7(2) . . ?
C31 C30 C29 120.3(2) . . ?
C30 C31 C26 120.6(2) . . ?

loop_
_geom_bond_atom_site_label_1
_geom_bond_atom_site_label_2
_geom_bond_distance
_geom_bond_site_symmetry_2
_geom_bond_publ_flag
Cu1 P1 2.2688(6) . ?
Cu1 P2 2.2715(7) . ?
Cu1 S1 2.2903(6) . ?
Cu1 Br1 2.5369(4) . ?
S1 C1 1.690(3) . ?
P1 C20 1.820(2) . ?
P1 C26 1.835(3) . ?
P1 C19 1.849(2) . ?
P2 C5 1.826(2) . ?
P2 C11 1.834(2) . ?
P2 C17 1.838(2) . ?
N1 C2 1.326(3) . ?
N1 C1 1.359(3) . ?
N2 C4 1.343(3) . ?
N2 C1 1.369(3) . ?
C2 C3 1.390(4) . ?
C3 C4 1.367(4) . ?
C5 C10 1.394(3) . ?
C5 C6 1.398(3) . ?
C6 C7 1.389(4) . ?
C7 C8 1.386(4) . ?
C8 C9 1.387(4) . ?
C9 C10 1.390(4) . ?
C11 C16 1.396(3) . ?
C11 C12 1.393(4) . ?
C12 C13 1.395(4) . ?
C13 C14 1.399(4) . ?
C14 C15 1.378(4) . ?
C15 C16 1.399(4) . ?
C17 C18 1.539(3) . ?
C18 C19 1.533(3) . ?
C20 C21 1.397(3) . ?
C20 C25 1.398(3) . ?
C21 C22 1.391(4) . ?
C22 C23 1.393(4) . ?
C23 C24 1.390(4) . ?
C24 C25 1.385(3) . ?
C26 C31 1.393(3) . ?
C26 C27 1.397(3) . ?
C27 C28 1.389(3) . ?
C28 C29 1.390(4) . ?
C29 C30 1.389(4) . ?
C30 C31 1.385(4) . ?

loop_
_geom_torsion_atom_site_label_1
_geom_torsion_atom_site_label_2
_geom_torsion_atom_site_label_3
_geom_torsion_atom_site_label_4
_geom_torsion
_geom_torsion_site_symmetry_1
_geom_torsion_site_symmetry_2
_geom_torsion_site_symmetry_3
_geom_torsion_site_symmetry_4
_geom_torsion_publ_flag
P1 Cu1 S1 C1 -112.91(9) . . . . ?
P2 Cu1 S1 C1 123.54(9) . . . . ?
Br1 Cu1 S1 C1 13.76(10) . . . . ?
P2 Cu1 P1 C20 79.87(9) . . . . ?
S1 Cu1 P1 C20 -49.95(10) . . . . ?
Br1 Cu1 P1 C20 179.08(9) . . . . ?
P2 Cu1 P1 C26 -152.58(9) . . . . ?
S1 Cu1 P1 C26 77.60(10) . . . . ?
Br1 Cu1 P1 C26 -53.37(9) . . . . ?
P2 Cu1 P1 C19 -38.03(9) . . . . ?
S1 Cu1 P1 C19 -167.85(8) . . . . ?
Br1 Cu1 P1 C19 61.18(9) . . . . ?
P1 Cu1 P2 C5 159.88(9) . . . . ?
S1 Cu1 P2 C5 -63.59(9) . . . . ?
Br1 Cu1 P2 C5 55.87(9) . . . . ?
P1 Cu1 P2 C11 -72.43(9) . . . . ?
S1 Cu1 P2 C11 64.10(9) . . . . ?
Br1 Cu1 P2 C11 -176.44(9) . . . . ?
P1 Cu1 P2 C17 42.60(9) . . . . ?
S1 Cu1 P2 C17 179.13(8) . . . . ?
Br1 Cu1 P2 C17 -61.41(8) . . . . ?
C2 N1 C1 N2 2.5(4) . . . . ?
C2 N1 C1 S1 -177.3(2) . . . . ?
C4 N2 C1 N1 -2.5(4) . . . . ?
C4 N2 C1 S1 177.4(2) . . . . ?
Cu1 S1 C1 N1 -179.75(17) . . . . ?
Cu1 S1 C1 N2 0.4(2) . . . . ?
C1 N1 C2 C3 -0.1(4) . . . . ?
N1 C2 C3 C4 -2.4(4) . . . . ?
C1 N2 C4 C3 -0.2(4) . . . . ?
C2 C3 C4 N2 2.5(4) . . . . ?
C11 P2 C5 C10 90.3(2) . . . . ?
C17 P2 C5 C10 -15.8(2) . . . . ?
Cu1 P2 C5 C10 -134.78(19) . . . . ?
C11 P2 C5 C6 -91.4(2) . . . . ?
C17 P2 C5 C6 162.53(19) . . . . ?
Cu1 P2 C5 C6 43.5(2) . . . . ?
C10 C5 C6 C7 -0.8(4) . . . . ?
P2 C5 C6 C7 -179.2(2) . . . . ?
C5 C6 C7 C8 0.3(4) . . . . ?
C6 C7 C8 C9 0.1(4) . . . . ?
C7 C8 C9 C10 0.0(4) . . . . ?
C8 C9 C10 C5 -0.6(4) . . . . ?
C6 C5 C10 C9 0.9(4) . . . . ?
P2 C5 C10 C9 179.2(2) . . . . ?
C5 P2 C11 C16 145.72(19) . . . . ?
C17 P2 C11 C16 -105.80(19) . . . . ?
Cu1 P2 C11 C16 12.6(2) . . . . ?
C5 P2 C11 C12 -38.1(2) . . . . ?
C17 P2 C11 C12 70.4(2) . . . . ?
Cu1 P2 C11 C12 -171.19(17) . . . . ?
C16 C11 C12 C13 0.6(4) . . . . ?
P2 C11 C12 C13 -175.56(18) . . . . ?
C11 C12 C13 C14 1.2(4) . . . . ?
C12 C13 C14 C15 -1.5(4) . . . . ?
C13 C14 C15 C16 0.0(4) . . . . ?
C12 C11 C16 C15 -2.1(4) . . . . ?
P2 C11 C16 C15 174.31(19) . . . . ?
C14 C15 C16 C11 1.8(4) . . . . ?
C5 P2 C17 C18 174.12(17) . . . . ?
C11 P2 C17 C18 65.82(19) . . . . ?
Cu1 P2 C17 C18 -61.02(18) . . . . ?
P2 C17 C18 C19 75.0(2) . . . . ?
C17 C18 C19 P1 -71.3(3) . . . . ?
C20 P1 C19 C18 -71.4(2) . . . . ?
C26 P1 C19 C18 -177.41(18) . . . . ?
Cu1 P1 C19 C18 52.79(19) . . . . ?
C26 P1 C20 C21 96.1(2) . . . . ?
C19 P1 C20 C21 -7.5(3) . . . . ?
Cu1 P1 C20 C21 -126.5(2) . . . . ?
C26 P1 C20 C25 -86.5(2) . . . . ?
C19 P1 C20 C25 169.93(19) . . . . ?
Cu1 P1 C20 C25 50.8(2) . . . . ?
C25 C20 C21 C22 -0.6(4) . . . . ?
P1 C20 C21 C22 176.8(2) . . . . ?
C20 C21 C22 C23 -0.1(4) . . . . ?
C21 C22 C23 C24 1.2(4) . . . . ?
C22 C23 C24 C25 -1.6(4) . . . . ?
C23 C24 C25 C20 1.0(4) . . . . ?
C21 C20 C25 C24 0.1(4) . . . . ?
P1 C20 C25 C24 -177.39(19) . . . . ?
C20 P1 C26 C31 170.97(19) . . . . ?
C19 P1 C26 C31 -80.6(2) . . . . ?
Cu1 P1 C26 C31 38.0(2) . . . . ?
C20 P1 C26 C27 -11.9(2) . . . . ?
C19 P1 C26 C27 96.5(2) . . . . ?
Cu1 P1 C26 C27 -144.84(17) . . . . ?
C31 C26 C27 C28 1.6(4) . . . . ?
P1 C26 C27 C28 -175.51(18) . . . . ?
C26 C27 C28 C29 0.6(4) . . . . ?
C27 C28 C29 C30 -1.2(4) . . . . ?
C28 C29 C30 C31 -0.4(4) . . . . ?
C29 C30 C31 C26 2.6(4) . . . . ?
C27 C26 C31 C30 -3.2(4) . . . . ?
P1 C26 C31 C30 174.1(2) . . . . ?
